data_7108236
loop_
_publ_author_name
'Gowri Priya'
'Amol Kotmale'
'Rupesh Gawade'
'Deepti Mishra'
'Sourav Pal'
'Vedavati Puranik'
'Pattuparambil Rajamohanan'
'Gangadhar J.Sanjayan'

_publ_section_title
;
 Helical folding in heterogeneous foldamers without inter-residual
 backbone hydrogen-bonding
;
_journal_name_full Chem.Commun.
_journal_page_first 8922
_journal_paper_doi 10.1039/c2cc33235c
_journal_volume 48
_journal_year 2012
_chemical_formula_moiety 'C26 H32 N4 O6 S2'
_chemical_formula_sum 'C26 H32 N4 O6 S2'
_chemical_formula_weight 560.68
_chemical_melting_point 414.6(15)
_chemical_name_common foldamers
_chemical_name_systematic
;
?
;
_space_group_IT_number 4
_symmetry_cell_setting monoclinic
_symmetry_space_group_name_Hall 'P 2yb'
_symmetry_space_group_name_H-M 'P 1 21 1'
_atom_sites_solution_hydrogens geom
_atom_sites_solution_primary direct
_atom_sites_solution_secondary difmap
_audit_creation_method SHELXL-97
_cell_angle_alpha 90.00
_cell_angle_beta 94.6130(10)
_cell_angle_gamma 90.00
_cell_formula_units_Z 4
_cell_length_a 7.3385(4)
_cell_length_b 38.880(2)
_cell_length_c 9.7776(6)
_cell_measurement_reflns_used 4268
_cell_measurement_temperature 296(2)
_cell_measurement_theta_max 23.679
_cell_measurement_theta_min 2.336
_cell_volume 2780.7(3)
_computing_cell_refinement 'BRUKER SAINT'
_computing_data_collection 'BRUKER SMART'
_computing_data_reduction 'BRUKER SAINT'
_computing_molecular_graphics 'SHELXTL, PyMOL and PLATON'
_computing_publication_material SHELXTL
_computing_structure_refinement 'SHELXL-97 (Sheldrick, 1997)'
_computing_structure_solution 'SHELXS-97 (Sheldrick, 1990)'
_diffrn_ambient_temperature 296(2)
_diffrn_measured_fraction_theta_full 0.998
_diffrn_measured_fraction_theta_max 0.998
_diffrn_measurement_device 'Bruker Smart APEX'
_diffrn_measurement_device_type 'CCD Area Detector'
_diffrn_measurement_method 'Omega Scan'
_diffrn_radiation_monochromator graphite
_diffrn_radiation_source 'fine-focus sealed tube'
_diffrn_radiation_type MoK\a
_diffrn_radiation_wavelength 0.71073
_diffrn_reflns_av_R_equivalents 0.0156
_diffrn_reflns_av_sigmaI/netI 0.0361
_diffrn_reflns_limit_h_max 8
_diffrn_reflns_limit_h_min -8
_diffrn_reflns_limit_k_max 46
_diffrn_reflns_limit_k_min -46
_diffrn_reflns_limit_l_max 9
_diffrn_reflns_limit_l_min -11
_diffrn_reflns_number 14101
_diffrn_reflns_theta_full 25.00
_diffrn_reflns_theta_max 25.00
_diffrn_reflns_theta_min 2.09
_exptl_absorpt_coefficient_mu 0.238
_exptl_absorpt_correction_T_max 0.9688
_exptl_absorpt_correction_T_min 0.8999
_exptl_absorpt_correction_type multi-scan
_exptl_absorpt_process_details 'Bruker SADABS'
_exptl_crystal_colour colourless
_exptl_crystal_density_diffrn 1.339
_exptl_crystal_density_method 'not measured'
_exptl_crystal_description needle
_exptl_crystal_F_000 1184
_exptl_crystal_size_max 0.45
_exptl_crystal_size_mid 0.15
_exptl_crystal_size_min 0.13
_refine_diff_density_max 0.216
_refine_diff_density_min -0.161
_refine_diff_density_rms 0.038
_refine_ls_abs_structure_details 'Flack H D (1983), Acta Cryst. A39, 876-881'
_refine_ls_abs_structure_Flack -0.04(5)
_refine_ls_extinction_method none
_refine_ls_goodness_of_fit_ref 1.034
_refine_ls_hydrogen_treatment riding
_refine_ls_matrix_type full
_refine_ls_number_parameters 710
_refine_ls_number_reflns 9614
_refine_ls_number_restraints 12
_refine_ls_restrained_S_all 1.035
_refine_ls_R_factor_all 0.0541
_refine_ls_R_factor_gt 0.0424
_refine_ls_shift/su_max 0.000
_refine_ls_shift/su_mean 0.000
_refine_ls_structure_factor_coef Fsqd
_refine_ls_weighting_details 'calc w=1/[\s^2^(Fo^2^)+(0.0545P)^2^+0.1787P] where P=(Fo^2^+2Fc^2^)/3'
_refine_ls_weighting_scheme calc
_refine_ls_wR_factor_gt 0.0961
_refine_ls_wR_factor_ref 0.1021
_reflns_number_gt 7980
_reflns_number_total 9614
_reflns_threshold_expression >2sigma(I)
_cod_data_source_file c2cc33235c.txt
_cod_data_source_block C26H32N4O6S2Compound4d
_cod_depositor_comments
;
The following automatic conversions were performed:

'_chemical_melting_point' value '140-143 degree centigrade' was
changed to '414.6(15)' - it was converted from degrees Celsius(C) to
Kelvins(K), the average value was taken and precision was estimated.

Automatic conversion script
Id: cif_fix_values 1715 2011-07-08 13:25:40Z adriana 
;
_cod_original_sg_symbol_H-M P21
_cod_database_code 7108236

loop_
_symmetry_equiv_pos_as_xyz
'x, y, z'
'-x, y+1/2, -z'

loop_
_atom_site_label
_atom_site_type_symbol
_atom_site_fract_x
_atom_site_fract_y
_atom_site_fract_z
_atom_site_U_iso_or_equiv
_atom_site_adp_type
_atom_site_occupancy
_atom_site_symmetry_multiplicity
_atom_site_calc_flag
_atom_site_refinement_flags
_atom_site_disorder_assembly
_atom_site_disorder_group
S1 S 0.81664(13) 0.25752(2) 0.89508(11) 0.0734(3) Uani 1 1 d . . .
S2 S 0.05601(12) 0.05553(2) 1.05915(11) 0.0696(3) Uani 1 1 d . . .
O1 O 0.4440(4) 0.13094(6) 0.4868(3) 0.0857(8) Uani 1 1 d . . .
O2 O 0.3047(4) 0.22414(6) 0.5217(3) 0.0846(8) Uani 1 1 d . . .
O3 O 0.5835(3) 0.16644(5) 0.9309(2) 0.0559(5) Uani 1 1 d . . .
O4 O 0.3248(3) 0.17813(6) 1.1666(3) 0.0684(6) Uani 1 1 d . . .
O5 O 0.5877(3) 0.05878(5) 1.1390(3) 0.0688(6) Uani 1 1 d . . .
O6 O 0.3943(3) 0.01666(5) 1.0695(3) 0.0727(7) Uani 1 1 d . . .
N1 N 0.2617(3) 0.13778(6) 0.6555(2) 0.0497(6) Uani 1 1 d . . .
N2 N 0.4669(3) 0.19655(6) 0.6961(2) 0.0510(6) Uani 1 1 d . . .
H2N H 0.4792 0.1769 0.7364 0.061 Uiso 1 1 calc R . .
N3 N 0.6902(3) 0.19853(6) 1.1085(2) 0.0501(6) Uani 1 1 d . . .
N4 N 0.4316(3) 0.12350(6) 1.1693(2) 0.0446(5) Uani 1 1 d . . .
H4 H 0.5288 0.1114 1.1869 0.054 Uiso 1 1 calc R . .
C1 C 0.3887(5) 0.11963(8) 0.5913(3) 0.0561(8) Uani 1 1 d . . .
C2 C 0.1940(5) 0.16967(8) 0.5871(3) 0.0608(8) Uani 1 1 d . . .
H2 H 0.1563 0.1649 0.4906 0.073 Uiso 1 1 calc R . .
C3 C 0.0241(5) 0.17853(11) 0.6640(4) 0.0805(11) Uani 1 1 d . . .
H3A H 0.0053 0.2032 0.6675 0.097 Uiso 1 1 calc R . .
H3B H -0.0850 0.1678 0.6204 0.097 Uiso 1 1 calc R . .
C4 C 0.0707(6) 0.16390(11) 0.8068(4) 0.0849(12) Uani 1 1 d . . .
H4C H 0.1490 0.1795 0.8622 0.102 Uiso 1 1 calc R . .
H4D H -0.0391 0.1595 0.8530 0.102 Uiso 1 1 calc R . .
C5 C 0.1691(5) 0.13083(9) 0.7800(4) 0.0663(9) Uani 1 1 d . . .
H5A H 0.2568 0.1252 0.8563 0.080 Uiso 1 1 calc R . .
H5B H 0.0833 0.1119 0.7656 0.080 Uiso 1 1 calc R . .
C6 C 0.3300(4) 0.19928(8) 0.5963(3) 0.0541(8) Uani 1 1 d . . .
C7 C 0.5902(4) 0.22203(7) 0.7409(3) 0.0491(7) Uani 1 1 d . . .
C8 C 0.6424(4) 0.25030(7) 0.6605(4) 0.0570(8) Uani 1 1 d . . .
H8 H 0.5980 0.2541 0.5699 0.068 Uiso 1 1 calc R . .
C9 C 0.7629(5) 0.27071(8) 0.7308(4) 0.0695(10) Uani 1 1 d . . .
H9A H 0.8127 0.2903 0.6935 0.083 Uiso 1 1 calc R . .
C10 C 0.6759(4) 0.22187(7) 0.8725(3) 0.0492(7) Uani 1 1 d . . .
C11 C 0.6501(4) 0.19438(7) 0.9732(3) 0.0469(7) Uani 1 1 d . . .
C12 C 0.6494(4) 0.17022(8) 1.2012(3) 0.0511(7) Uani 1 1 d . . .
H12 H 0.7326 0.1509 1.1893 0.061 Uiso 1 1 calc R . .
C13 C 0.6909(5) 0.18624(10) 1.3432(4) 0.0757(11) Uani 1 1 d . . .
H13A H 0.5820 0.1966 1.3754 0.091 Uiso 1 1 calc R . .
H13B H 0.7367 0.1690 1.4091 0.091 Uiso 1 1 calc R . .
C14 C 0.8317(6) 0.21261(11) 1.3242(4) 0.0864(12) Uani 1 1 d . . .
H14A H 0.9527 0.2024 1.3303 0.104 Uiso 1 1 calc R . .
H14B H 0.8286 0.2305 1.3932 0.104 Uiso 1 1 calc R . .
C15 C 0.7835(5) 0.22706(8) 1.1827(3) 0.0613(9) Uani 1 1 d . . .
H15A H 0.7035 0.2468 1.1864 0.074 Uiso 1 1 calc R . .
H15B H 0.8926 0.2338 1.1395 0.074 Uiso 1 1 calc R . .
C16 C 0.4525(4) 0.15814(7) 1.1765(3) 0.0467(7) Uani 1 1 d . . .
C17 C 0.2713(4) 0.10534(7) 1.1368(3) 0.0453(7) Uani 1 1 d . . .
C18 C 0.0923(4) 0.11922(9) 1.1216(3) 0.0583(8) Uani 1 1 d . . .
H18 H 0.0646 0.1421 1.1386 0.070 Uiso 1 1 calc R . .
C19 C -0.0322(5) 0.09550(10) 1.0798(4) 0.0739(10) Uani 1 1 d . . .
H19 H -0.1560 0.1004 1.0634 0.089 Uiso 1 1 calc R . .
C20 C 0.2740(4) 0.07030(8) 1.1079(3) 0.0477(7) Uani 1 1 d . . .
C21 C 0.4329(4) 0.04891(8) 1.1081(3) 0.0520(7) Uani 1 1 d . . .
C22 C 0.5469(6) -0.00622(10) 1.0600(5) 0.0948(14) Uani 1 1 d . . .
H22A H 0.6188 0.0014 0.9880 0.142 Uiso 1 1 calc R . .
H22B H 0.5028 -0.0291 1.0401 0.142 Uiso 1 1 calc R . .
H22C H 0.6210 -0.0062 1.1455 0.142 Uiso 1 1 calc R . .
C23 C 0.4666(5) 0.08563(8) 0.6505(4) 0.0649(9) Uani 1 1 d U . .
C24 C 0.5500(13) 0.06730(14) 0.5368(7) 0.188(4) Uani 1 1 d U . .
H24A H 0.6548 0.0799 0.5116 0.282 Uiso 1 1 calc R . .
H24B H 0.4620 0.0656 0.4590 0.282 Uiso 1 1 calc R . .
H24C H 0.5869 0.0446 0.5668 0.282 Uiso 1 1 calc R . .
C25 C 0.3218(8) 0.06016(11) 0.6951(7) 0.1243(19) Uani 1 1 d U . .
H25A H 0.3722 0.0374 0.6993 0.187 Uiso 1 1 calc R . .
H25B H 0.2168 0.0607 0.6299 0.187 Uiso 1 1 calc R . .
H25C H 0.2862 0.0666 0.7840 0.187 Uiso 1 1 calc R . .
C26 C 0.5988(9) 0.09289(12) 0.7693(8) 0.154(3) Uani 1 1 d U . .
H26A H 0.6540 0.0718 0.8023 0.231 Uiso 1 1 calc R . .
H26B H 0.5363 0.1034 0.8410 0.231 Uiso 1 1 calc R . .
H26C H 0.6918 0.1082 0.7417 0.231 Uiso 1 1 calc R . .
S3 S 1.31182(12) 0.27067(2) 1.05864(10) 0.0651(2) Uani 1 1 d . . .
S4 S 0.57253(12) 0.47269(2) 0.58934(11) 0.0688(3) Uani 1 1 d . B .
O7 O 1.0381(4) 0.40820(6) 1.3962(2) 0.0743(7) Uani 1 1 d . . .
O8 O 0.8336(4) 0.31040(6) 1.3925(3) 0.0824(7) Uani 1 1 d . . .
O9 O 1.0908(3) 0.36315(5) 0.9974(2) 0.0561(5) Uani 1 1 d . . .
O10 O 0.8438(3) 0.35207(5) 0.7281(3) 0.0671(6) Uani 1 1 d . B .
O11 O 1.1017(3) 0.47144(5) 0.6870(3) 0.0657(6) Uani 1 1 d . B .
O12 O 0.9076(3) 0.51261(5) 0.6087(3) 0.0696(6) Uani 1 1 d . B .
N5 N 0.8075(4) 0.39621(6) 1.2419(3) 0.0571(6) Uani 1 1 d . . .
N6 N 0.9892(4) 0.33504(6) 1.2261(2) 0.0526(6) Uani 1 1 d . . .
H6 H 1.0017 0.3541 1.1831 0.063 Uiso 1 1 calc R . .
N7 N 1.2006(3) 0.33096(5) 0.8346(2) 0.0468(6) Uani 1 1 d . B .
N8 N 0.9486(3) 0.40640(5) 0.7160(2) 0.0455(5) Uani 1 1 d . B .
H8A H 1.0450 0.4187 0.7332 0.055 Uiso 1 1 calc R . .
C27 C 0.9503(5) 0.41637(8) 1.2898(3) 0.0538(7) Uani 1 1 d . . .
C28 C 0.7520(5) 0.36781(9) 1.3284(4) 0.0650(9) Uani 1 1 d . . .
H28 H 0.7571 0.3754 1.4242 0.078 Uiso 1 1 calc R . .
C29 C 0.5527(6) 0.36201(13) 1.2748(6) 0.1073(15) Uani 1 1 d U . .
H29A H 0.5167 0.3383 1.2868 0.129 Uiso 1 1 calc R . .
H29B H 0.4712 0.3769 1.3210 0.129 Uiso 1 1 calc R . .
C30 C 0.5526(7) 0.37096(16) 1.1270(7) 0.138(2) Uani 1 1 d U . .
H30A H 0.5955 0.3517 1.0754 0.165 Uiso 1 1 calc R . .
H30B H 0.4303 0.3770 1.0897 0.165 Uiso 1 1 calc R . .
C31 C 0.6774(6) 0.40068(11) 1.1197(5) 0.0942(13) Uani 1 1 d U . .
H31A H 0.7400 0.4001 1.0361 0.113 Uiso 1 1 calc R . .
H31B H 0.6114 0.4222 1.1239 0.113 Uiso 1 1 calc R . .
C32 C 0.8621(4) 0.33471(8) 1.3186(3) 0.0548(8) Uani 1 1 d . . .
C33 C 1.1020(4) 0.30828(7) 1.1923(3) 0.0469(7) Uani 1 1 d . . .
C34 C 1.1508(4) 0.27985(7) 1.2762(3) 0.0548(8) Uani 1 1 d . . .
H34 H 1.1113 0.2767 1.3634 0.066 Uiso 1 1 calc R . .
C35 C 1.2618(5) 0.25753(8) 1.2160(4) 0.0667(9) Uani 1 1 d . . .
H35 H 1.3055 0.2372 1.2569 0.080 Uiso 1 1 calc R . .
C36 C 1.1800(4) 0.30771(6) 1.0690(3) 0.0474(7) Uani 1 1 d . . .
C37 C 1.1564(4) 0.33499(6) 0.9641(3) 0.0451(6) Uani 1 1 d . . .
C38 C 1.1682(4) 0.36009(7) 0.7401(3) 0.0487(7) Uani 1 1 d . B .
H38 H 1.2491 0.3793 0.7683 0.058 Uiso 1 1 calc R . .
C39 C 1.2186(5) 0.34546(8) 0.6030(3) 0.0606(8) Uani 1 1 d D . .
H39A H 1.1114 0.3359 0.5522 0.073 Uiso 1 1 calc R A 1
H39B H 1.2687 0.3634 0.5480 0.073 Uiso 1 1 calc R A 1
C40 C 1.3565(8) 0.31825(12) 0.6353(5) 0.0544(11) Uani 0.70 1 d PD B 1
C40' C 1.214(2) 0.3069(3) 0.6247(11) 0.062(3) Uani 0.30 1 d P B 2
C41 C 1.2845(5) 0.30171(8) 0.7691(3) 0.0642(9) Uani 1 1 d D . .
H41A H 1.1954 0.2838 0.7459 0.077 Uiso 1 1 calc R B 1
H41B H 1.3843 0.2921 0.8282 0.077 Uiso 1 1 calc R B 1
C42 C 0.9689(4) 0.37167(6) 0.7310(3) 0.0436(6) Uani 1 1 d . . .
C43 C 0.7873(4) 0.42394(7) 0.6755(3) 0.0437(6) Uani 1 1 d . . .
C44 C 0.6115(4) 0.40943(8) 0.6553(4) 0.0609(8) Uani 1 1 d . B .
H44 H 0.5851 0.3865 0.6725 0.073 Uiso 1 1 calc R . .
C45 C 0.4854(5) 0.43288(9) 0.6080(4) 0.0727(10) Uani 1 1 d . . .
H45 H 0.3626 0.4276 0.5876 0.087 Uiso 1 1 calc R B .
C46 C 0.7882(4) 0.45850(7) 0.6457(3) 0.0458(7) Uani 1 1 d . B .
C47 C 0.9473(4) 0.48055(7) 0.6508(3) 0.0501(7) Uani 1 1 d . . .
C48 C 1.0583(6) 0.53584(10) 0.5990(5) 0.0877(12) Uani 1 1 d . . .
H48A H 1.1291 0.5369 0.6859 0.131 Uiso 1 1 calc R B .
H48B H 1.0126 0.5583 0.5748 0.131 Uiso 1 1 calc R . .
H48C H 1.1340 0.5278 0.5300 0.131 Uiso 1 1 calc R . .
C49 C 0.9983(5) 0.44993(8) 1.2168(3) 0.0618(9) Uani 1 1 d . . .
C50 C 1.1798(7) 0.46358(11) 1.2847(6) 0.1074(15) Uani 1 1 d . . .
H50A H 1.1735 0.4644 1.3823 0.161 Uiso 1 1 calc R . .
H50B H 1.2018 0.4863 1.2509 0.161 Uiso 1 1 calc R . .
H50C H 1.2775 0.4486 1.2633 0.161 Uiso 1 1 calc R . .
C51 C 0.8503(7) 0.47671(10) 1.2393(4) 0.0948(14) Uani 1 1 d . . .
H51A H 0.7346 0.4687 1.1984 0.142 Uiso 1 1 calc R . .
H51B H 0.8810 0.4981 1.1978 0.142 Uiso 1 1 calc R . .
H51C H 0.8424 0.4801 1.3360 0.142 Uiso 1 1 calc R . .
C52 C 1.0191(8) 0.44607(10) 1.0627(4) 0.0952(14) Uani 1 1 d . . .
H52A H 1.1096 0.4289 1.0487 0.143 Uiso 1 1 calc R . .
H52B H 1.0564 0.4676 1.0262 0.143 Uiso 1 1 calc R . .
H52C H 0.9042 0.4393 1.0168 0.143 Uiso 1 1 calc R . .
H401 H 1.343(5) 0.2997(9) 0.565(4) 0.072(10) Uiso 1 1 d . . .
H402 H 1.480(6) 0.3283(10) 0.643(4) 0.095(13) Uiso 1 1 d . . .

loop_
_atom_site_aniso_label
_atom_site_aniso_U_11
_atom_site_aniso_U_22
_atom_site_aniso_U_33
_atom_site_aniso_U_23
_atom_site_aniso_U_13
_atom_site_aniso_U_12
S1 0.0714(6) 0.0526(4) 0.0965(7) -0.0025(4) 0.0082(5) -0.0266(4)
S2 0.0477(5) 0.0608(5) 0.1009(7) -0.0121(5) 0.0091(4) -0.0177(4)
O1 0.133(2) 0.0727(15) 0.0558(14) 0.0061(12) 0.0362(15) 0.0053(15)
O2 0.097(2) 0.0725(16) 0.0817(17) 0.0362(14) -0.0113(15) 0.0063(14)
O3 0.0745(14) 0.0399(11) 0.0517(12) -0.0038(9) -0.0042(10) -0.0167(10)
O4 0.0496(13) 0.0479(12) 0.1069(19) -0.0086(11) 0.0009(12) 0.0019(11)
O5 0.0458(14) 0.0559(13) 0.1025(19) 0.0019(12) -0.0072(12) -0.0038(11)
O6 0.0649(15) 0.0480(12) 0.1019(19) -0.0178(12) -0.0126(13) -0.0004(11)
N1 0.0545(15) 0.0517(14) 0.0423(14) 0.0061(11) 0.0001(11) -0.0054(12)
N2 0.0610(16) 0.0354(12) 0.0554(15) 0.0037(10) -0.0026(13) -0.0017(11)
N3 0.0503(14) 0.0465(14) 0.0525(16) -0.0061(11) -0.0023(11) -0.0139(11)
N4 0.0400(13) 0.0454(13) 0.0479(14) 0.0011(10) -0.0003(10) -0.0030(10)
C1 0.074(2) 0.0496(17) 0.0451(19) -0.0054(14) 0.0035(16) -0.0098(16)
C2 0.065(2) 0.0653(19) 0.0488(19) 0.0100(15) -0.0137(15) 0.0028(16)
C3 0.053(2) 0.090(3) 0.096(3) 0.020(2) -0.0032(19) 0.0127(19)
C4 0.066(2) 0.109(3) 0.083(3) 0.015(2) 0.020(2) 0.023(2)
C5 0.056(2) 0.074(2) 0.070(2) 0.0139(18) 0.0085(16) 0.0054(17)
C6 0.068(2) 0.0496(18) 0.0446(17) 0.0066(14) 0.0026(15) 0.0115(15)
C7 0.0552(18) 0.0349(14) 0.059(2) -0.0013(13) 0.0161(15) 0.0047(13)
C8 0.064(2) 0.0424(16) 0.068(2) 0.0119(14) 0.0240(16) 0.0087(15)
C9 0.069(2) 0.0448(17) 0.098(3) 0.0135(18) 0.0263(19) -0.0049(17)
C10 0.0496(17) 0.0389(15) 0.060(2) -0.0067(13) 0.0100(15) -0.0060(12)
C11 0.0436(16) 0.0424(15) 0.0548(19) -0.0070(13) 0.0045(13) -0.0058(13)
C12 0.0473(17) 0.0515(17) 0.0530(18) 0.0016(13) -0.0044(13) -0.0063(14)
C13 0.083(3) 0.085(3) 0.056(2) 0.0011(18) -0.0187(18) -0.030(2)
C14 0.102(3) 0.086(3) 0.067(2) -0.012(2) -0.015(2) -0.032(2)
C15 0.065(2) 0.0599(19) 0.058(2) -0.0142(15) -0.0026(16) -0.0210(16)
C16 0.0526(18) 0.0452(15) 0.0423(16) -0.0034(12) 0.0032(13) -0.0058(14)
C17 0.0437(17) 0.0481(16) 0.0451(17) -0.0003(13) 0.0105(13) -0.0082(13)
C18 0.0392(18) 0.0585(18) 0.079(2) -0.0050(16) 0.0138(15) -0.0050(14)
C19 0.0379(19) 0.081(2) 0.104(3) -0.010(2) 0.0136(18) -0.0072(17)
C20 0.0451(17) 0.0506(16) 0.0478(17) 0.0026(13) 0.0064(13) -0.0087(13)
C21 0.056(2) 0.0473(17) 0.0528(18) 0.0046(13) 0.0033(15) -0.0053(14)
C22 0.087(3) 0.068(2) 0.125(4) -0.022(2) -0.015(3) 0.023(2)
C23 0.087(3) 0.0410(16) 0.069(2) -0.0020(15) 0.0158(18) -0.0057(16)
C24 0.334(10) 0.085(3) 0.163(5) 0.016(3) 0.132(6) 0.083(5)
C25 0.141(5) 0.063(3) 0.170(5) 0.018(3) 0.021(4) -0.026(3)
C26 0.152(5) 0.074(3) 0.218(6) -0.018(4) -0.096(5) 0.033(3)
S3 0.0648(5) 0.0453(4) 0.0836(6) 0.0090(4) -0.0037(4) 0.0200(4)
S4 0.0458(5) 0.0518(4) 0.1086(7) 0.0219(4) 0.0046(4) 0.0109(4)
O7 0.0918(18) 0.0680(15) 0.0594(14) 0.0082(12) -0.0167(13) -0.0026(13)
O8 0.0899(19) 0.0711(15) 0.0882(18) 0.0256(14) 0.0193(14) -0.0083(13)
O9 0.0725(14) 0.0353(10) 0.0611(13) 0.0055(9) 0.0093(10) 0.0140(9)
O10 0.0495(13) 0.0371(11) 0.1135(19) 0.0102(11) -0.0009(12) -0.0014(10)
O11 0.0478(14) 0.0513(12) 0.0963(18) 0.0047(12) -0.0038(12) -0.0023(10)
O12 0.0700(16) 0.0426(12) 0.0937(17) 0.0143(11) -0.0086(13) -0.0085(11)
N5 0.0579(16) 0.0516(14) 0.0603(16) 0.0009(12) -0.0039(13) 0.0056(12)
N6 0.0663(17) 0.0374(13) 0.0539(15) 0.0067(11) 0.0036(13) 0.0007(11)
N7 0.0475(14) 0.0370(12) 0.0553(15) 0.0011(11) 0.0016(11) 0.0111(10)
N8 0.0378(13) 0.0383(12) 0.0598(15) 0.0045(10) -0.0010(11) 0.0014(10)
C27 0.066(2) 0.0466(16) 0.0486(18) -0.0049(14) 0.0015(15) 0.0116(15)
C28 0.061(2) 0.068(2) 0.067(2) 0.0007(17) 0.0130(16) -0.0026(17)
C29 0.059(3) 0.096(3) 0.167(5) 0.009(3) 0.015(3) -0.001(2)
C30 0.091(4) 0.137(5) 0.174(5) 0.033(4) -0.055(4) -0.041(3)
C31 0.087(3) 0.088(3) 0.100(3) 0.011(2) -0.039(2) -0.001(2)
C32 0.0573(19) 0.0530(18) 0.0530(18) 0.0044(15) -0.0026(15) -0.0094(15)
C33 0.0488(17) 0.0344(14) 0.0554(18) 0.0027(12) -0.0094(14) -0.0029(12)
C34 0.0600(19) 0.0453(17) 0.0564(19) 0.0089(14) -0.0125(15) -0.0078(14)
C35 0.069(2) 0.0422(16) 0.085(2) 0.0125(17) -0.0170(18) 0.0064(17)
C36 0.0471(17) 0.0315(13) 0.0614(19) -0.0004(12) -0.0098(14) 0.0017(11)
C37 0.0416(16) 0.0354(14) 0.0571(18) 0.0023(13) -0.0040(13) 0.0060(12)
C38 0.0450(17) 0.0381(15) 0.0626(19) 0.0037(13) 0.0028(14) 0.0016(12)
C39 0.063(2) 0.0589(19) 0.062(2) -0.0003(15) 0.0151(16) 0.0057(16)
C40 0.052(3) 0.049(3) 0.062(3) -0.004(2) 0.009(2) 0.008(2)
C40' 0.082(9) 0.063(7) 0.044(6) -0.002(5) 0.020(6) 0.018(7)
C41 0.079(2) 0.0438(17) 0.069(2) -0.0018(15) 0.0011(18) 0.0231(16)
C42 0.0463(17) 0.0325(14) 0.0520(17) 0.0018(12) 0.0043(13) 0.0013(12)
C43 0.0400(16) 0.0396(14) 0.0522(17) 0.0035(12) 0.0079(13) 0.0035(12)
C44 0.0447(19) 0.0462(17) 0.093(2) 0.0135(16) 0.0108(17) 0.0004(14)
C45 0.0372(18) 0.064(2) 0.119(3) 0.017(2) 0.0144(19) 0.0064(16)
C46 0.0426(16) 0.0409(15) 0.0544(17) 0.0060(12) 0.0068(13) 0.0069(12)
C47 0.055(2) 0.0403(16) 0.0547(18) 0.0041(13) 0.0026(14) 0.0024(14)
C48 0.092(3) 0.060(2) 0.110(3) 0.011(2) 0.003(2) -0.028(2)
C49 0.080(2) 0.0445(16) 0.060(2) -0.0016(14) 0.0015(17) 0.0025(16)
C50 0.111(4) 0.084(3) 0.126(4) 0.004(3) -0.001(3) -0.030(3)
C51 0.137(4) 0.059(2) 0.089(3) 0.002(2) 0.008(3) 0.026(2)
C52 0.149(4) 0.066(2) 0.075(3) -0.0013(19) 0.035(3) -0.015(2)

loop_
_atom_type_symbol
_atom_type_description
_atom_type_scat_dispersion_real
_atom_type_scat_dispersion_imag
_atom_type_scat_source
C C 0.0033 0.0016 'International Tables Vol C Tables 4.2.6.8 and 6.1.1.4'
H H 0.0000 0.0000 'International Tables Vol C Tables 4.2.6.8 and 6.1.1.4'
N N 0.0061 0.0033 'International Tables Vol C Tables 4.2.6.8 and 6.1.1.4'
O O 0.0106 0.0060 'International Tables Vol C Tables 4.2.6.8 and 6.1.1.4'
S S 0.1246 0.1234 'International Tables Vol C Tables 4.2.6.8 and 6.1.1.4'

loop_
_geom_angle_atom_site_label_1
_geom_angle_atom_site_label_2
_geom_angle_atom_site_label_3
_geom_angle
C9 S1 C10 91.74(16)
C19 S2 C20 90.93(16)
C21 O6 C22 116.8(3)
C1 N1 C5 131.8(3)
C1 N1 C2 116.4(2)
C5 N1 C2 111.7(3)
C6 N2 C7 127.0(2)
C6 N2 H2N 116.5
C7 N2 H2N 116.5
C11 N3 C15 129.5(2)
C11 N3 C12 118.6(2)
C15 N3 C12 111.8(2)
C16 N4 C17 127.4(3)
C16 N4 H4 116.3
C17 N4 H4 116.3
O1 C1 N1 119.3(3)
O1 C1 C23 119.3(3)
N1 C1 C23 121.4(3)
N1 C2 C6 114.4(2)
N1 C2 C3 102.8(3)
C6 C2 C3 110.7(3)
N1 C2 H2 109.6
C6 C2 H2 109.6
C3 C2 H2 109.6
C4 C3 C2 103.4(3)
C4 C3 H3A 111.1
C2 C3 H3A 111.1
C4 C3 H3B 111.1
C2 C3 H3B 111.1
H3A C3 H3B 109.0
C5 C4 C3 103.6(3)
C5 C4 H4C 111.0
C3 C4 H4C 111.0
C5 C4 H4D 111.0
C3 C4 H4D 111.0
H4C C4 H4D 109.0
N1 C5 C4 104.3(3)
N1 C5 H5A 110.9
C4 C5 H5A 110.9
N1 C5 H5B 110.9
C4 C5 H5B 110.9
H5A C5 H5B 108.9
O2 C6 N2 124.5(3)
O2 C6 C2 119.8(3)
N2 C6 C2 115.5(2)
C10 C7 N2 121.7(3)
C10 C7 C8 113.2(3)
N2 C7 C8 125.1(3)
C9 C8 C7 111.7(3)
C9 C8 H8 124.1
C7 C8 H8 124.1
C8 C9 S1 113.6(2)
C8 C9 H9A 123.2
S1 C9 H9A 123.2
C7 C10 C11 123.3(3)
C7 C10 S1 109.7(2)
C11 C10 S1 127.0(2)
O3 C11 N3 118.7(3)
O3 C11 C10 118.5(3)
N3 C11 C10 122.8(2)
N3 C12 C16 111.8(2)
N3 C12 C13 102.6(2)
C16 C12 C13 112.8(3)
N3 C12 H12 109.8
C16 C12 H12 109.8
C13 C12 H12 109.8
C14 C13 C12 105.0(3)
C14 C13 H13A 110.7
C12 C13 H13A 110.7
C14 C13 H13B 110.7
C12 C13 H13B 110.7
H13A C13 H13B 108.8
C13 C14 C15 105.0(3)
C13 C14 H14A 110.7
C15 C14 H14A 110.7
C13 C14 H14B 110.7
C15 C14 H14B 110.7
H14A C14 H14B 108.8
N3 C15 C14 103.8(3)
N3 C15 H15A 111.0
C14 C15 H15A 111.0
N3 C15 H15B 111.0
C14 C15 H15B 111.0
H15A C15 H15B 109.0
O4 C16 N4 123.2(3)
O4 C16 C12 122.1(3)
N4 C16 C12 114.6(3)
N4 C17 C20 121.3(3)
N4 C17 C18 126.3(3)
C20 C17 C18 112.3(3)
C19 C18 C17 111.9(3)
C19 C18 H18 124.0
C17 C18 H18 124.0
C18 C19 S2 114.1(3)
C18 C19 H19 122.9
S2 C19 H19 122.9
C17 C20 C21 126.4(3)
C17 C20 S2 110.7(2)
C21 C20 S2 122.8(2)
O5 C21 O6 122.7(3)
O5 C21 C20 124.2(3)
O6 C21 C20 113.1(3)
O6 C22 H22A 109.5
O6 C22 H22B 109.5
H22A C22 H22B 109.5
O6 C22 H22C 109.5
H22A C22 H22C 109.5
H22B C22 H22C 109.5
C26 C23 C24 113.2(6)
C26 C23 C1 109.4(3)
C24 C23 C1 107.1(3)
C26 C23 C25 108.9(5)
C24 C23 C25 103.7(4)
C1 C23 C25 114.6(3)
C23 C24 H24A 109.5
C23 C24 H24B 109.5
H24A C24 H24B 109.5
C23 C24 H24C 109.5
H24A C24 H24C 109.5
H24B C24 H24C 109.5
C23 C25 H25A 109.5
C23 C25 H25B 109.5
H25A C25 H25B 109.5
C23 C25 H25C 109.5
H25A C25 H25C 109.5
H25B C25 H25C 109.5
C23 C26 H26A 109.5
C23 C26 H26B 109.5
H26A C26 H26B 109.5
C23 C26 H26C 109.5
H26A C26 H26C 109.5
H26B C26 H26C 109.5
C35 S3 C36 91.98(16)
C45 S4 C46 91.02(15)
C47 O12 C48 117.1(3)
C27 N5 C28 118.5(3)
C27 N5 C31 129.8(3)
C28 N5 C31 111.3(3)
C32 N6 C33 127.6(3)
C32 N6 H6 116.2
C33 N6 H6 116.2
C37 N7 C41 130.2(2)
C37 N7 C38 117.7(2)
C41 N7 C38 112.1(2)
C42 N8 C43 126.6(2)
C42 N8 H8A 116.7
C43 N8 H8A 116.7
O7 C27 N5 118.8(3)
O7 C27 C49 119.3(3)
N5 C27 C49 121.8(3)
N5 C28 C32 115.2(3)
N5 C28 C29 102.5(3)
C32 C28 C29 110.5(3)
N5 C28 H28 109.5
C32 C28 H28 109.5
C29 C28 H28 109.5
C30 C29 C28 102.9(4)
C30 C29 H29A 111.2
C28 C29 H29A 111.2
C30 C29 H29B 111.2
C28 C29 H29B 111.2
H29A C29 H29B 109.1
C31 C30 C29 106.1(4)
C31 C30 H30A 110.5
C29 C30 H30A 110.5
C31 C30 H30B 110.5
C29 C30 H30B 110.5
H30A C30 H30B 108.7
N5 C31 C30 103.4(4)
N5 C31 H31A 111.1
C30 C31 H31A 111.1
N5 C31 H31B 111.1
C30 C31 H31B 111.1
H31A C31 H31B 109.1
O8 C32 N6 124.4(3)
O8 C32 C28 120.0(3)
N6 C32 C28 115.6(3)
C36 C33 N6 121.3(2)
C36 C33 C34 113.2(3)
N6 C33 C34 125.5(3)
C35 C34 C33 112.6(3)
C35 C34 H34 123.7
C33 C34 H34 123.7
C34 C35 S3 112.6(2)
C34 C35 H35 123.7
S3 C35 H35 123.7
C33 C36 C37 124.3(2)
C33 C36 S3 109.6(2)
C37 C36 S3 126.0(2)
O9 C37 N7 118.4(2)
O9 C37 C36 118.4(3)
N7 C37 C36 123.2(2)
N7 C38 C42 111.7(2)
N7 C38 C39 103.1(2)
C42 C38 C39 110.9(3)
N7 C38 H38 110.3
C42 C38 H38 110.3
C39 C38 H38 110.3
C40 C39 C40' 44.5(5)
C40 C39 C38 106.8(3)
C40' C39 C38 103.6(4)
C40 C39 H39A 110.4
C40' C39 H39A 70.5
C38 C39 H39A 110.4
C40 C39 H39B 110.4
C40' C39 H39B 143.4
C38 C39 H39B 110.4
H39A C39 H39B 108.6
C39 C40 C41 101.5(3)
C39 C40 H401 110(2)
C41 C40 H401 105(2)
C39 C40 H402 110(2)
C41 C40 H402 118(2)
H401 C40 H402 113(3)
C41 C40' C39 105.0(8)
C41 C40' H401 102(2)
C39 C40' H401 98(2)
N7 C41 C40' 100.6(5)
N7 C41 C40 103.0(3)
C40' C41 C40 43.2(6)
N7 C41 H41A 111.2
C40' C41 H41A 72.3
C40 C41 H41A 111.2
N7 C41 H41B 111.2
C40' C41 H41B 144.3
C40 C41 H41B 111.2
H41A C41 H41B 109.1
O10 C42 N8 123.6(3)
O10 C42 C38 123.0(2)
N8 C42 C38 113.2(2)
C46 C43 N8 121.3(3)
C46 C43 C44 112.4(3)
N8 C43 C44 126.2(2)
C45 C44 C43 111.8(3)
C45 C44 H44 124.1
C43 C44 H44 124.1
C44 C45 S4 113.6(3)
C44 C45 H45 123.2
S4 C45 H45 123.2
C43 C46 C47 126.1(3)
C43 C46 S4 111.1(2)
C47 C46 S4 122.6(2)
O11 C47 O12 122.5(3)
O11 C47 C46 124.8(3)
O12 C47 C46 112.7(3)
O12 C48 H48A 109.5
O12 C48 H48B 109.5
H48A C48 H48B 109.5
O12 C48 H48C 109.5
H48A C48 H48C 109.5
H48B C48 H48C 109.5
C52 C49 C51 109.6(3)
C52 C49 C50 107.9(4)
C51 C49 C50 107.6(3)
C52 C49 C27 114.6(3)
C51 C49 C27 108.5(3)
C50 C49 C27 108.4(3)
C49 C50 H50A 109.5
C49 C50 H50B 109.5
H50A C50 H50B 109.5
C49 C50 H50C 109.5
H50A C50 H50C 109.5
H50B C50 H50C 109.5
C49 C51 H51A 109.5
C49 C51 H51B 109.5
H51A C51 H51B 109.5
C49 C51 H51C 109.5
H51A C51 H51C 109.5
H51B C51 H51C 109.5
C49 C52 H52A 109.5
C49 C52 H52B 109.5
H52A C52 H52B 109.5
C49 C52 H52C 109.5
H52A C52 H52C 109.5
H52B C52 H52C 109.5

loop_
_geom_bond_atom_site_label_1
_geom_bond_atom_site_label_2
_geom_bond_distance
S1 C9 1.702(4)
S1 C10 1.732(3)
S2 C19 1.702(4)
S2 C20 1.731(3)
O1 C1 1.212(4)
O2 C6 1.217(3)
O3 C11 1.248(3)
O4 C16 1.215(3)
O5 C21 1.214(4)
O6 C21 1.334(4)
O6 C22 1.439(4)
N1 C1 1.362(4)
N1 C5 1.467(4)
N1 C2 1.476(4)
N2 C6 1.347(4)
N2 C7 1.389(4)
N2 H2N 0.8600
N3 C11 1.341(4)
N3 C15 1.465(4)
N3 C12 1.472(4)
N4 C16 1.356(3)
N4 C17 1.387(3)
N4 H4 0.8600
C1 C23 1.535(5)
C2 C6 1.522(4)
C2 C3 1.546(5)
C2 H2 0.9800
C3 C4 1.520(5)
C3 H3A 0.9700
C3 H3B 0.9700
C4 C5 1.508(5)
C4 H4C 0.9700
C4 H4D 0.9700
C5 H5A 0.9700
C5 H5B 0.9700
C7 C10 1.386(4)
C7 C8 1.422(4)
C8 C9 1.337(5)
C8 H8 0.9300
C9 H9A 0.9300
C10 C11 1.476(4)
C12 C16 1.520(4)
C12 C13 1.530(5)
C12 H12 0.9800
C13 C14 1.478(5)
C13 H13A 0.9700
C13 H13B 0.9700
C14 C15 1.509(5)
C14 H14A 0.9700
C14 H14B 0.9700
C15 H15A 0.9700
C15 H15B 0.9700
C17 C20 1.392(4)
C17 C18 1.417(4)
C18 C19 1.339(5)
C18 H18 0.9300
C19 H19 0.9300
C20 C21 1.432(4)
C22 H22A 0.9600
C22 H22B 0.9600
C22 H22C 0.9600
C23 C26 1.479(7)
C23 C24 1.492(6)
C23 C25 1.542(6)
C24 H24A 0.9600
C24 H24B 0.9600
C24 H24C 0.9600
C25 H25A 0.9600
C25 H25B 0.9600
C25 H25C 0.9600
C26 H26A 0.9600
C26 H26B 0.9600
C26 H26C 0.9600
S3 C35 1.690(4)
S3 C36 1.743(3)
S4 C45 1.690(4)
S4 C46 1.724(3)
O7 C27 1.222(4)
O8 C32 1.218(4)
O9 C37 1.249(3)
O10 C42 1.191(3)
O11 C47 1.213(4)
O12 C47 1.338(3)
O12 C48 1.437(4)
N5 C27 1.361(4)
N5 C28 1.468(4)
N5 C31 1.478(4)
N6 C32 1.351(4)
N6 C33 1.386(4)
N6 H6 0.8600
N7 C37 1.342(4)
N7 C41 1.465(4)
N7 C38 1.469(3)
N8 C42 1.365(3)
N8 C43 1.395(3)
N8 H8A 0.8600
C27 C49 1.542(4)
C28 C32 1.526(5)
C28 C29 1.530(6)
C28 H28 0.9800
C29 C30 1.486(8)
C29 H29A 0.9700
C29 H29B 0.9700
C30 C31 1.480(7)
C30 H30A 0.9700
C30 H30B 0.9700
C31 H31A 0.9700
C31 H31B 0.9700
C33 C36 1.376(4)
C33 C34 1.406(4)
C34 C35 1.356(5)
C34 H34 0.9300
C35 H35 0.9300
C36 C37 1.476(4)
C38 C42 1.526(4)
C38 C39 1.529(4)
C38 H38 0.9800
C39 C40 1.480(5)
C39 C40' 1.515(12)
C39 H39A 0.9700
C39 H39B 0.9700
C40 C41 1.586(6)
C40 H401 0.99(4)
C40 H402 0.98(4)
C40' C41 1.479(12)
C40' H401 1.18(4)
C41 H41A 0.9700
C41 H41B 0.9700
C43 C46 1.375(4)
C43 C44 1.408(4)
C44 C45 1.354(5)
C44 H44 0.9300
C45 H45 0.9300
C46 C47 1.446(4)
C48 H48A 0.9600
C48 H48B 0.9600
C48 H48C 0.9600
C49 C52 1.533(5)
C49 C51 1.533(5)
C49 C50 1.534(6)
C50 H50A 0.9600
C50 H50B 0.9600
C50 H50C 0.9600
C51 H51A 0.9600
C51 H51B 0.9600
C51 H51C 0.9600
C52 H52A 0.9600
C52 H52B 0.9600
C52 H52C 0.9600

loop_
_geom_torsion_atom_site_label_1
_geom_torsion_atom_site_label_2
_geom_torsion_atom_site_label_3
_geom_torsion_atom_site_label_4
_geom_torsion
C5 N1 C1 O1 179.4(3)
C2 N1 C1 O1 2.9(4)
C5 N1 C1 C23 -2.2(5)
C2 N1 C1 C23 -178.7(3)
C1 N1 C2 C6 -73.3(3)
C5 N1 C2 C6 109.5(3)
C1 N1 C2 C3 166.6(3)
C5 N1 C2 C3 -10.6(3)
N1 C2 C3 C4 29.6(4)
C6 C2 C3 C4 -93.0(3)
C2 C3 C4 C5 -38.0(4)
C1 N1 C5 C4 170.5(3)
C2 N1 C5 C4 -12.9(4)
C3 C4 C5 N1 31.3(4)
C7 N2 C6 O2 6.9(5)
C7 N2 C6 C2 -168.7(3)
N1 C2 C6 O2 165.1(3)
C3 C2 C6 O2 -79.2(4)
N1 C2 C6 N2 -19.1(4)
C3 C2 C6 N2 96.6(3)
C6 N2 C7 C10 154.4(3)
C6 N2 C7 C8 -25.8(5)
C10 C7 C8 C9 -0.4(4)
N2 C7 C8 C9 179.8(3)
C7 C8 C9 S1 -0.8(4)
C10 S1 C9 C8 1.3(3)
N2 C7 C10 C11 2.5(4)
C8 C7 C10 C11 -177.3(3)
N2 C7 C10 S1 -178.9(2)
C8 C7 C10 S1 1.3(3)
C9 S1 C10 C7 -1.5(2)
C9 S1 C10 C11 177.1(3)
C15 N3 C11 O3 173.7(3)
C12 N3 C11 O3 -1.5(4)
C15 N3 C11 C10 -8.3(5)
C12 N3 C11 C10 176.5(3)
C7 C10 C11 O3 16.9(4)
S1 C10 C11 O3 -161.4(2)
C7 C10 C11 N3 -161.0(3)
S1 C10 C11 N3 20.6(4)
C11 N3 C12 C16 -52.1(4)
C15 N3 C12 C16 131.9(3)
C11 N3 C12 C13 -173.2(3)
C15 N3 C12 C13 10.7(3)
N3 C12 C13 C14 -28.1(4)
C16 C12 C13 C14 -148.5(3)
C12 C13 C14 C15 35.2(4)
C11 N3 C15 C14 -165.3(3)
C12 N3 C15 C14 10.3(4)
C13 C14 C15 N3 -28.0(4)
C17 N4 C16 O4 7.0(4)
C17 N4 C16 C12 -174.3(2)
N3 C12 C16 O4 -47.5(4)
C13 C12 C16 O4 67.6(4)
N3 C12 C16 N4 133.7(3)
C13 C12 C16 N4 -111.2(3)
C16 N4 C17 C20 167.8(3)
C16 N4 C17 C18 -8.7(4)
N4 C17 C18 C19 175.3(3)
C20 C17 C18 C19 -1.5(4)
C17 C18 C19 S2 1.0(4)
C20 S2 C19 C18 -0.2(3)
N4 C17 C20 C21 0.3(4)
C18 C17 C20 C21 177.3(3)
N4 C17 C20 S2 -175.7(2)
C18 C17 C20 S2 1.3(3)
C19 S2 C20 C17 -0.6(2)
C19 S2 C20 C21 -176.8(3)
C22 O6 C21 O5 -2.5(5)
C22 O6 C21 C20 176.9(3)
C17 C20 C21 O5 2.8(5)
S2 C20 C21 O5 178.4(3)
C17 C20 C21 O6 -176.7(3)
S2 C20 C21 O6 -1.1(4)
O1 C1 C23 C26 103.1(5)
N1 C1 C23 C26 -75.3(5)
O1 C1 C23 C24 -19.9(6)
N1 C1 C23 C24 161.6(5)
O1 C1 C23 C25 -134.3(4)
N1 C1 C23 C25 47.2(5)
C28 N5 C27 O7 7.0(4)
C31 N5 C27 O7 178.0(4)
C28 N5 C27 C49 -170.3(3)
C31 N5 C27 C49 0.7(5)
C27 N5 C28 C32 -83.4(4)
C31 N5 C28 C32 104.1(4)
C27 N5 C28 C29 156.6(3)
C31 N5 C28 C29 -15.9(4)
N5 C28 C29 C30 32.1(5)
C32 C28 C29 C30 -91.1(4)
C28 C29 C30 C31 -37.9(5)
C27 N5 C31 C30 -178.2(4)
C28 N5 C31 C30 -6.7(5)
C29 C30 C31 N5 27.8(6)
C33 N6 C32 O8 3.7(5)
C33 N6 C32 C28 -177.1(3)
N5 C28 C32 O8 175.6(3)
C29 C28 C32 O8 -68.9(4)
N5 C28 C32 N6 -3.7(4)
C29 C28 C32 N6 111.8(4)
C32 N6 C33 C36 158.1(3)
C32 N6 C33 C34 -22.7(5)
C36 C33 C34 C35 -1.3(4)
N6 C33 C34 C35 179.5(3)
C33 C34 C35 S3 0.9(4)
C36 S3 C35 C34 -0.2(3)
N6 C33 C36 C37 1.4(4)
C34 C33 C36 C37 -177.8(3)
N6 C33 C36 S3 -179.7(2)
C34 C33 C36 S3 1.1(3)
C35 S3 C36 C33 -0.5(2)
C35 S3 C36 C37 178.4(3)
C41 N7 C37 O9 177.6(3)
C38 N7 C37 O9 -0.2(4)
C41 N7 C37 C36 -2.9(5)
C38 N7 C37 C36 179.3(2)
C33 C36 C37 O9 13.8(4)
S3 C36 C37 O9 -164.9(2)
C33 C36 C37 N7 -165.7(3)
S3 C36 C37 N7 15.6(4)
C37 N7 C38 C42 -56.4(3)
C41 N7 C38 C42 125.4(3)
C37 N7 C38 C39 -175.6(2)
C41 N7 C38 C39 6.3(3)
N7 C38 C39 C40 -28.0(4)
C42 C38 C39 C40 -147.7(3)
N7 C38 C39 C40' 18.1(7)
C42 C38 C39 C40' -101.6(6)
C40' C39 C40 C41 -55.5(6)
C38 C39 C40 C41 37.0(4)
C40 C39 C40' C41 63.8(8)
C38 C39 C40' C41 -36.4(8)
C37 N7 C41 C40' 153.8(6)
C38 N7 C41 C40' -28.3(7)
C37 N7 C41 C40 -162.0(3)
C38 N7 C41 C40 15.8(4)
C39 C40' C41 N7 38.9(8)
C39 C40' C41 C40 -58.9(7)
C39 C40 C41 N7 -31.9(4)
C39 C40 C41 C40' 59.7(7)
C43 N8 C42 O10 -10.2(5)
C43 N8 C42 C38 165.1(3)
N7 C38 C42 O10 -40.2(4)
C39 C38 C42 O10 74.2(4)
N7 C38 C42 N8 144.5(2)
C39 C38 C42 N8 -101.1(3)
C42 N8 C43 C46 -170.9(3)
C42 N8 C43 C44 6.6(5)
C46 C43 C44 C45 1.5(4)
N8 C43 C44 C45 -176.2(3)
C43 C44 C45 S4 -1.1(4)
C46 S4 C45 C44 0.3(3)
N8 C43 C46 C47 0.4(5)
C44 C43 C46 C47 -177.5(3)
N8 C43 C46 S4 176.5(2)
C44 C43 C46 S4 -1.3(3)
C45 S4 C46 C43 0.6(3)
C45 S4 C46 C47 176.9(3)
C48 O12 C47 O11 4.0(5)
C48 O12 C47 C46 -175.0(3)
C43 C46 C47 O11 -2.7(5)
S4 C46 C47 O11 -178.4(3)
C43 C46 C47 O12 176.3(3)
S4 C46 C47 O12 0.6(4)
O7 C27 C49 C52 131.0(4)
N5 C27 C49 C52 -51.7(5)
O7 C27 C49 C51 -106.2(4)
N5 C27 C49 C51 71.1(4)
O7 C27 C49 C50 10.4(4)
N5 C27 C49 C50 -172.3(3)
